data_8106377
loop_
_publ_author_name
'Lan, Hong-Hong'

_publ_section_title
;
 Crystal structure of
 catena-poly[diaqua-bis(\m2-3,5-di(1H-1,2,4-triazol-1-yl)benzoate-\k2
 N:N&#x2032;)cobalt(II))] 2.5 hydrate, C22H23CoN12O8.50
;
_journal_issue 6
_journal_name_full 'Zeitschrift f\"ur Kristallographie - New Crystal Structures'
_journal_page_first 1003
_journal_page_last 1004
_journal_paper_doi 10.1515/ncrs-2018-0120
_journal_volume 233
_journal_year 2018
_chemical_formula_moiety 'C22 H18 Co N12 O6, 2.5(H2 O)'
_chemical_formula_sum 'C22 H23 Co N12 O8.5'
_chemical_formula_weight 650.45
_space_group_crystal_system triclinic
_space_group_IT_number 2
_space_group_name_Hall '-P 1'
_space_group_name_H-M_alt 'P -1'
_atom_sites_solution_hydrogens mixed
_atom_sites_solution_primary dual
_cell_angle_alpha 100.824(3)
_cell_angle_beta 99.707(3)
_cell_angle_gamma 96.642(3)
_cell_formula_units_Z 2
_cell_length_a 9.6549(3)
_cell_length_b 10.6027(4)
_cell_length_c 13.4938(4)
_cell_measurement_reflns_used 7110
_cell_measurement_temperature 288.03(10)
_cell_measurement_theta_max 27.5930
_cell_measurement_theta_min 3.8690
_cell_volume 1321.76(8)
_computing_cell_refinement 'CrysAlisPro 1.171.38.41r (Rigaku OD, 2015)'
_computing_data_collection 'CrysAlisPro 1.171.38.41r (Rigaku OD, 2015)'
_computing_data_reduction 'CrysAlisPro 1.171.38.41r (Rigaku OD, 2015)'
_computing_molecular_graphics 'Olex2 (Dolomanov et al., 2009)'
_computing_publication_material 'Olex2 (Dolomanov et al., 2009)'
_computing_structure_refinement 'ShelXL (Sheldrick, 2015)'
_computing_structure_solution 'ShelXT (Sheldrick, 2015)'
_diffrn_ambient_environment air
_diffrn_ambient_temperature 288.03(10)
_diffrn_detector 'CCD plate'
_diffrn_detector_area_resol_mean 8.0584
_diffrn_detector_type EosS2
_diffrn_measured_fraction_theta_full 0.991
_diffrn_measured_fraction_theta_max 0.983
_diffrn_measurement_details
;
List of Runs (angles in degrees, time in seconds):

  # Type    Start    End  Width  t~exp~   \w     \q     \k     \f   Frames
--------------------------------------------------------------------------
  1  \w    -39.00  55.00   1.00    2.34    --  -12.53  77.00  60.00   94
  2  \w    -13.00  81.00   1.00    2.34    --   13.55  77.00 -30.00   94
  3  \w    -13.00  81.00   1.00    2.34    --   13.55  77.00-180.00   94
  4  \w    -13.00  81.00   1.00    2.34    --   13.55  77.00  30.00   94
  5  \w    -13.00  81.00   1.00    2.34    --   13.55  77.00-150.00   94
  6  \w    -20.00  29.00   1.00    2.34    --   13.55 -99.00-120.00   49
;
_diffrn_measurement_device 'four-circle diffractometer'
_diffrn_measurement_device_type 'SuperNova, Single source at offset, EosS2'
_diffrn_measurement_method '\w scans'
_diffrn_orient_matrix_type 'CrysAlisPro convention (1999,Acta A55,543-557)'
_diffrn_orient_matrix_UB_11 0.0526067000
_diffrn_orient_matrix_UB_12 0.0436440000
_diffrn_orient_matrix_UB_13 -0.0123603000
_diffrn_orient_matrix_UB_21 0.0336755000
_diffrn_orient_matrix_UB_22 0.0182003000
_diffrn_orient_matrix_UB_23 0.0526092000
_diffrn_orient_matrix_UB_31 0.0422521000
_diffrn_orient_matrix_UB_32 -0.0501286000
_diffrn_orient_matrix_UB_33 -0.0075424000
_diffrn_radiation_monochromator mirror
_diffrn_radiation_probe x-ray
_diffrn_radiation_type MoK\a
_diffrn_radiation_wavelength 0.71073
_diffrn_reflns_av_R_equivalents 0.0280
_diffrn_reflns_av_unetI/netI 0.0355
_diffrn_reflns_Laue_measured_fraction_full 0.991
_diffrn_reflns_Laue_measured_fraction_max 0.983
_diffrn_reflns_limit_h_max 11
_diffrn_reflns_limit_h_min -11
_diffrn_reflns_limit_k_max 12
_diffrn_reflns_limit_k_min -12
_diffrn_reflns_limit_l_max 16
_diffrn_reflns_limit_l_min -15
_diffrn_reflns_number 14128
_diffrn_reflns_point_group_measured_fraction_full 0.991
_diffrn_reflns_point_group_measured_fraction_max 0.983
_diffrn_reflns_theta_full 25.242
_diffrn_reflns_theta_max 25.499
_diffrn_reflns_theta_min 3.445
_diffrn_source 'micro-focus sealed X-ray tube'
_diffrn_source_type 'SuperNova (Mo) X-ray Source'
_exptl_absorpt_coefficient_mu 0.725
_exptl_absorpt_correction_T_max 1.00000
_exptl_absorpt_correction_T_min 0.82417
_exptl_absorpt_correction_type multi-scan
_exptl_absorpt_process_details
;
CrysAlisPro 1.171.38.41r (Rigaku Oxford Diffraction, 2015)
Empirical absorption correction using spherical harmonics,
 implemented in SCALE3 ABSPACK scaling algorithm.
;
_exptl_crystal_colour 'clear light pink'
_exptl_crystal_colour_lustre clear
_exptl_crystal_colour_modifier light
_exptl_crystal_colour_primary pink
_exptl_crystal_density_diffrn 1.634
_exptl_crystal_description block
_exptl_crystal_F_000 668
_exptl_crystal_size_max 0.27
_exptl_crystal_size_mid 0.21
_exptl_crystal_size_min 0.15
_refine_diff_density_max 0.511
_refine_diff_density_min -0.481
_refine_diff_density_rms 0.059
_refine_ls_extinction_coef .
_refine_ls_extinction_method none
_refine_ls_goodness_of_fit_ref 1.042
_refine_ls_hydrogen_treatment constr
_refine_ls_matrix_type full
_refine_ls_number_parameters 412
_refine_ls_number_reflns 4844
_refine_ls_number_restraints 0
_refine_ls_restrained_S_all 1.042
_refine_ls_R_factor_all 0.0427
_refine_ls_R_factor_gt 0.0366
_refine_ls_shift/su_max 0.001
_refine_ls_shift/su_mean 0.000
_refine_ls_structure_factor_coef Fsqd
_refine_ls_weighting_details 'w=1/[\s^2^(Fo^2^)+(0.0398P)^2^+0.8481P] where P=(Fo^2^+2Fc^2^)/3'
_refine_ls_weighting_scheme calc
_refine_ls_wR_factor_gt 0.0878
_refine_ls_wR_factor_ref 0.0914
_reflns_Friedel_coverage 0.000
_reflns_Friedel_fraction_full .
_reflns_Friedel_fraction_max .
_reflns_number_gt 4245
_reflns_number_total 4844
_reflns_threshold_expression 'I > 2\s(I)'
_cod_data_source_file suppl_ncrs-2018-0120_suppl.cif
_cod_data_source_block miao
_cod_original_formula_sum 'C22 H23 Co N12 O8.50'
_cod_database_code 8106377
_shelx_space_group_comment
;
The symmetry employed for this shelxl refinement is uniquely defined
by the following loop, which should always be used as a source of
symmetry information in preference to the above space-group names.
They are only intended as comments.
;
_reflns_odcompleteness_completeness 99.69
_reflns_odcompleteness_iscentric 1
_reflns_odcompleteness_theta 24.66
_olex2_refinement_description
;
1. Fixed Uiso
 At 1.2 times of:
  All C(H) groups
 At 1.5 times of:
  All O(H,H) groups
2. Uiso/Uaniso restraints and constraints
Uanis(O2) = Uanis(O2A)
3. Others
 Sof(O2A)=1-FVAR(1)
 Sof(O2)=FVAR(1)
 Fixed Sof: O9(0.5) H9A(0.5) H9B(0.5)
4.a Riding coordinates:
 O9(H9A,H9B)
4.b Free rotating group:
 O7(H7A,H7B), O8(H8A,H8B)
4.c Rotating group:
 O5(H5A,H5B), O6(H6A,H6B)
4.d Aromatic/amide H refined with riding coordinates:
 C2(H2), C4(H4), C6(H6), C7(H7), C8(H8), C9(H9), C10(H10), C13(H13), C15(H15),
 C17(H17), C18(H18), C19(H19), C21(H21), C22(H22)
;
_olex2_submission_special_instructions 'No special instructions were received'
_oxdiff_exptl_absorpt_empirical_details
;
Empirical correction (ABSPACK) includes:
- Absorption correction using spherical harmonics
- Frame scaling
;
_oxdiff_exptl_absorpt_empirical_full_max 1.376
_oxdiff_exptl_absorpt_empirical_full_min 0.788

loop_
_space_group_symop_operation_xyz
'x, y, z'
'-x, -y, -z'

loop_
_atom_site_label
_atom_site_type_symbol
_atom_site_fract_x
_atom_site_fract_y
_atom_site_fract_z
_atom_site_U_iso_or_equiv
_atom_site_adp_type
_atom_site_occupancy
_atom_site_site_symmetry_order
_atom_site_calc_flag
_atom_site_refinement_flags_posn
_atom_site_refinement_flags_adp
_atom_site_refinement_flags_occupancy
_atom_site_disorder_assembly
_atom_site_disorder_group
Co01 Co 0.5000 1.0000 1.0000 0.01936(12) Uani 1 2 d S T P . .
Co02 Co 1.0000 0.5000 0.5000 0.01942(12) Uani 1 2 d S T P . .
O1 O 0.8678(2) 0.32659(17) 1.20232(13) 0.0390(5) Uani 1 1 d . . . . .
O2 O 1.0096(6) 0.2309(5) 1.1044(4) 0.0367(9) Uani 0.517(5) 1 d . . . A 1
O2A O 0.9388(6) 0.1854(5) 1.0895(4) 0.0367(9) Uani 0.483(5) 1 d . . . A 2
O3 O 0.32773(19) 0.89171(18) 0.22653(13) 0.0358(4) Uani 1 1 d . . . . .
O4 O 0.2417(2) 1.03115(17) 0.33668(13) 0.0382(4) Uani 1 1 d . . . . .
O5 O 0.68976(17) 1.02834(16) 0.94737(12) 0.0301(4) Uani 1 1 d . . . . .
H5A H 0.7482 1.0900 0.9896 0.045 Uiso 1 1 d GR . . . .
H5B H 0.6749 1.0566 0.8915 0.045 Uiso 1 1 d GR . . . .
O6 O 1.03655(18) 0.67644(15) 0.60434(12) 0.0308(4) Uani 1 1 d . . . . .
H6A H 1.0142 0.7357 0.5729 0.046 Uiso 1 1 d GR . . . .
H6B H 1.1253 0.6977 0.6278 0.046 Uiso 1 1 d GR . . . .
O7 O 0.0488(3) 1.1038(2) 0.44923(19) 0.0608(6) Uani 1 1 d . . . . .
H7A H -0.0261 1.0482 0.4368 0.091 Uiso 1 1 d G . . . .
H7B H 0.1082 1.0741 0.4147 0.091 Uiso 1 1 d G . . . .
O8 O 0.2284(2) 1.23730(19) 0.24516(16) 0.0502(5) Uani 1 1 d . . . . .
H8A H 0.2373 1.1704 0.2704 0.075 Uiso 1 1 d G . . . .
H8B H 0.1486 1.2255 0.2043 0.075 Uiso 1 1 d G . . . .
N1 N 0.6489(2) 0.63604(18) 1.00752(14) 0.0234(4) Uani 1 1 d . . . . .
N2 N 0.5733(2) 0.63768(19) 1.08453(15) 0.0300(5) Uani 1 1 d . . . . .
N3 N 0.5464(2) 0.80891(18) 1.01085(15) 0.0246(4) Uani 1 1 d . . . . .
N4 N 0.8938(2) 0.38858(17) 0.77082(14) 0.0219(4) Uani 1 1 d . . . . .
N5 N 0.9699(2) 0.29075(19) 0.74506(16) 0.0322(5) Uani 1 1 d . . . . .
N6 N 0.9464(2) 0.40871(18) 0.62279(14) 0.0246(4) Uani 1 1 d . . . . .
N7 N 0.3624(2) 0.88666(18) 0.67502(14) 0.0238(4) Uani 1 1 d . . . . .
N8 N 0.2540(2) 0.9546(2) 0.69348(16) 0.0337(5) Uani 1 1 d . . . . .
N9 N 0.3917(2) 0.94110(18) 0.84193(14) 0.0251(4) Uani 1 1 d . . . . .
N10 N 0.5937(2) 0.62392(18) 0.43906(14) 0.0248(4) Uani 1 1 d . . . . .
N11 N 0.5815(2) 0.5432(2) 0.34465(15) 0.0322(5) Uani 1 1 d . . . . .
N12 N 0.7849(2) 0.53384(18) 0.45077(15) 0.0252(4) Uani 1 1 d . . . . .
C1 C 0.7313(2) 0.5351(2) 0.98384(17) 0.0215(5) Uani 1 1 d . . . . .
C2 C 0.7654(2) 0.5079(2) 0.88717(17) 0.0224(5) Uani 1 1 d . . . . .
H2 H 0.7332 0.5528 0.8370 0.027 Uiso 1 1 calc R . . . .
C3 C 0.8490(2) 0.4117(2) 0.86740(17) 0.0211(5) Uani 1 1 d . . . . .
C4 C 0.8922(2) 0.3403(2) 0.93998(17) 0.0226(5) Uani 1 1 d . . . . .
H4 H 0.9466 0.2749 0.9250 0.027 Uiso 1 1 calc R . . . .
C5 C 0.8533(2) 0.3677(2) 1.03540(17) 0.0233(5) Uani 1 1 d . . . . .
C6 C 0.7742(2) 0.4670(2) 1.05818(17) 0.0235(5) Uani 1 1 d . . . . .
H6 H 0.7506 0.4874 1.1227 0.028 Uiso 1 1 calc R . . . .
C7 C 0.6313(3) 0.7386(2) 0.96515(18) 0.0258(5) Uani 1 1 d . . . . .
H7 H 0.6727 0.7578 0.9113 0.031 Uiso 1 1 calc R . . . .
C8 C 0.5141(3) 0.7425(2) 1.08300(18) 0.0276(5) Uani 1 1 d . . . . .
H8 H 0.4547 0.7694 1.1277 0.033 Uiso 1 1 calc R . . . .
C9 C 0.8823(3) 0.4569(2) 0.69663(17) 0.0256(5) Uani 1 1 d . . . . .
H9 H 0.8353 0.5288 0.6973 0.031 Uiso 1 1 calc R . . . .
C10 C 0.9978(3) 0.3065(2) 0.65592(19) 0.0297(6) Uani 1 1 d . . . . .
H10 H 1.0486 0.2523 0.6185 0.036 Uiso 1 1 calc R . . . .
C11 C 0.9023(3) 0.2952(2) 1.11814(18) 0.0299(6) Uani 1 1 d . . . . .
C12 C 0.3850(2) 0.8441(2) 0.57319(16) 0.0213(5) Uani 1 1 d . . . . .
C13 C 0.4696(2) 0.7488(2) 0.55503(17) 0.0239(5) Uani 1 1 d . . . . .
H13 H 0.5076 0.7096 0.6074 0.029 Uiso 1 1 calc R . . . .
C14 C 0.4963(2) 0.7136(2) 0.45687(17) 0.0221(5) Uani 1 1 d . . . . .
C15 C 0.4391(2) 0.7693(2) 0.37761(18) 0.0239(5) Uani 1 1 d . . . . .
H15 H 0.4573 0.7433 0.3119 0.029 Uiso 1 1 calc R . . . .
C16 C 0.3540(2) 0.8648(2) 0.39733(17) 0.0217(5) Uani 1 1 d . . . . .
C17 C 0.3276(2) 0.9030(2) 0.49574(17) 0.0228(5) Uani 1 1 d . . . . .
H17 H 0.2718 0.9675 0.5095 0.027 Uiso 1 1 calc R . . . .
C18 C 0.4417(2) 0.8808(2) 0.76462(17) 0.0256(5) Uani 1 1 d . . . . .
H18 H 0.5217 0.8396 0.7714 0.031 Uiso 1 1 calc R . . . .
C19 C 0.2761(3) 0.9841(3) 0.79417(19) 0.0323(6) Uani 1 1 d . . . . .
H19 H 0.2175 1.0306 0.8301 0.039 Uiso 1 1 calc R . . . .
C20 C 0.3017(2) 0.9342(2) 0.31297(18) 0.0243(5) Uani 1 1 d . . . . .
C21 C 0.7151(2) 0.6167(2) 0.49999(18) 0.0250(5) Uani 1 1 d . . . . .
H21 H 0.7460 0.6632 0.5674 0.030 Uiso 1 1 calc R . . . .
C22 C 0.6992(3) 0.4920(2) 0.35664(19) 0.0294(5) Uani 1 1 d . . . . .
H22 H 0.7220 0.4317 0.3047 0.035 Uiso 1 1 calc R . . . .
O9 O 0.9241(4) -0.0389(4) 1.0463(3) 0.0482(10) Uani 0.5 1 d . . . . .
H9A H 0.9693 -0.0714 1.0013 0.072 Uiso 0.5 1 d R . . . .
H9B H 0.9477 0.0423 1.0491 0.072 Uiso 0.5 1 d R . . . .

loop_
_atom_site_aniso_label
_atom_site_aniso_U_11
_atom_site_aniso_U_22
_atom_site_aniso_U_33
_atom_site_aniso_U_23
_atom_site_aniso_U_13
_atom_site_aniso_U_12
Co01 0.0257(2) 0.0221(2) 0.0131(2) 0.00588(17) 0.00496(18) 0.01041(17)
Co02 0.0237(2) 0.0234(2) 0.0156(2) 0.00753(17) 0.00708(18) 0.01090(17)
O1 0.0603(12) 0.0447(11) 0.0195(10) 0.0122(8) 0.0105(9) 0.0253(9)
O2 0.049(3) 0.039(3) 0.0303(17) 0.0147(18) 0.010(2) 0.0258(18)
O2A 0.049(3) 0.039(3) 0.0303(17) 0.0147(18) 0.010(2) 0.0258(18)
O3 0.0477(11) 0.0498(11) 0.0203(9) 0.0166(8) 0.0143(8) 0.0235(9)
O4 0.0545(12) 0.0412(10) 0.0302(10) 0.0168(8) 0.0161(9) 0.0265(9)
O5 0.0331(9) 0.0399(10) 0.0204(9) 0.0118(7) 0.0062(7) 0.0083(7)
O6 0.0405(10) 0.0275(9) 0.0257(9) 0.0082(7) 0.0015(8) 0.0138(7)
O7 0.0801(17) 0.0637(14) 0.0661(16) 0.0337(12) 0.0447(14) 0.0460(13)
O8 0.0688(15) 0.0441(12) 0.0510(14) 0.0258(10) 0.0224(12) 0.0211(11)
N1 0.0314(11) 0.0250(10) 0.0203(10) 0.0091(8) 0.0125(9) 0.0122(8)
N2 0.0387(12) 0.0332(11) 0.0282(12) 0.0141(9) 0.0196(10) 0.0155(9)
N3 0.0322(11) 0.0248(10) 0.0214(10) 0.0081(8) 0.0093(9) 0.0118(8)
N4 0.0282(10) 0.0235(9) 0.0186(10) 0.0074(8) 0.0101(8) 0.0099(8)
N5 0.0450(13) 0.0311(11) 0.0303(12) 0.0122(9) 0.0189(10) 0.0196(9)
N6 0.0305(11) 0.0291(10) 0.0178(10) 0.0072(8) 0.0098(9) 0.0082(8)
N7 0.0254(10) 0.0313(10) 0.0164(10) 0.0055(8) 0.0044(8) 0.0104(8)
N8 0.0316(11) 0.0492(13) 0.0224(12) 0.0036(9) 0.0052(9) 0.0208(10)
N9 0.0297(11) 0.0294(10) 0.0171(10) 0.0038(8) 0.0059(8) 0.0078(8)
N10 0.0278(10) 0.0313(10) 0.0178(10) 0.0053(8) 0.0053(8) 0.0140(8)
N11 0.0359(12) 0.0402(12) 0.0196(11) -0.0003(9) 0.0028(9) 0.0171(10)
N12 0.0266(10) 0.0296(10) 0.0238(11) 0.0100(8) 0.0082(9) 0.0110(8)
C1 0.0246(12) 0.0195(11) 0.0225(12) 0.0051(9) 0.0081(10) 0.0060(9)
C2 0.0276(12) 0.0249(11) 0.0198(12) 0.0114(9) 0.0073(10) 0.0098(9)
C3 0.0250(12) 0.0229(11) 0.0174(12) 0.0056(9) 0.0073(10) 0.0045(9)
C4 0.0278(12) 0.0211(11) 0.0211(12) 0.0052(9) 0.0063(10) 0.0085(9)
C5 0.0297(12) 0.0228(11) 0.0187(12) 0.0064(9) 0.0051(10) 0.0061(9)
C6 0.0315(13) 0.0241(11) 0.0173(12) 0.0066(9) 0.0065(10) 0.0074(9)
C7 0.0368(13) 0.0259(12) 0.0213(12) 0.0108(10) 0.0115(11) 0.0131(10)
C8 0.0323(13) 0.0307(13) 0.0272(14) 0.0104(10) 0.0147(11) 0.0154(10)
C9 0.0330(13) 0.0274(12) 0.0215(13) 0.0111(10) 0.0083(10) 0.0120(10)
C10 0.0416(14) 0.0291(13) 0.0266(14) 0.0106(10) 0.0171(12) 0.0153(11)
C11 0.0474(15) 0.0267(12) 0.0199(13) 0.0079(10) 0.0081(11) 0.0162(11)
C12 0.0218(11) 0.0287(12) 0.0139(11) 0.0040(9) 0.0046(9) 0.0053(9)
C13 0.0240(12) 0.0298(12) 0.0196(12) 0.0083(10) 0.0024(10) 0.0087(9)
C14 0.0215(11) 0.0255(11) 0.0208(12) 0.0057(9) 0.0044(9) 0.0085(9)
C15 0.0243(12) 0.0312(12) 0.0180(12) 0.0064(10) 0.0055(10) 0.0080(9)
C16 0.0208(11) 0.0267(12) 0.0184(12) 0.0065(9) 0.0034(9) 0.0048(9)
C17 0.0228(11) 0.0275(12) 0.0203(12) 0.0060(9) 0.0057(10) 0.0092(9)
C18 0.0289(13) 0.0318(13) 0.0181(12) 0.0078(10) 0.0036(10) 0.0107(10)
C19 0.0320(13) 0.0471(15) 0.0198(13) 0.0040(11) 0.0067(11) 0.0175(11)
C20 0.0225(12) 0.0308(12) 0.0222(13) 0.0097(10) 0.0050(10) 0.0067(10)
C21 0.0276(12) 0.0319(12) 0.0182(12) 0.0066(10) 0.0050(10) 0.0124(10)
C22 0.0353(14) 0.0335(13) 0.0223(13) 0.0043(10) 0.0080(11) 0.0158(11)
O9 0.037(2) 0.060(3) 0.046(2) -0.005(2) 0.0130(19) 0.0237(19)

loop_
_atom_type_symbol
_atom_type_description
_atom_type_scat_dispersion_real
_atom_type_scat_dispersion_imag
_atom_type_scat_source
C C 0.0033 0.0016 'International Tables Vol C Tables 4.2.6.8 and 6.1.1.4'
H H 0.0000 0.0000 'International Tables Vol C Tables 4.2.6.8 and 6.1.1.4'
Co Co 0.3494 0.9721 'International Tables Vol C Tables 4.2.6.8 and 6.1.1.4'
N N 0.0061 0.0033 'International Tables Vol C Tables 4.2.6.8 and 6.1.1.4'
O O 0.0106 0.0060 'International Tables Vol C Tables 4.2.6.8 and 6.1.1.4'

loop_
_geom_angle_atom_site_label_1
_geom_angle_atom_site_label_2
_geom_angle_atom_site_label_3
_geom_angle
_geom_angle_site_symmetry_1
_geom_angle_site_symmetry_3
O5 Co01 O5 180.00(8) 2_677 .
O5 Co01 N3 86.77(7) . .
O5 Co01 N3 93.23(7) . 2_677
O5 Co01 N3 93.23(7) 2_677 .
O5 Co01 N3 86.77(7) 2_677 2_677
O5 Co01 N9 91.92(7) 2_677 .
O5 Co01 N9 88.08(7) 2_677 2_677
O5 Co01 N9 88.08(7) . .
O5 Co01 N9 91.92(7) . 2_677
N3 Co01 N3 180.0 . 2_677
N3 Co01 N9 94.16(7) 2_677 2_677
N3 Co01 N9 85.84(7) 2_677 .
N3 Co01 N9 94.17(7) . .
N3 Co01 N9 85.83(7) . 2_677
N9 Co01 N9 180.00(10) . 2_677
O6 Co02 O6 180.0 2_766 .
O6 Co02 N6 87.60(7) 2_766 2_766
O6 Co02 N6 92.40(7) . 2_766
O6 Co02 N6 87.59(7) . .
O6 Co02 N6 92.41(7) 2_766 .
O6 Co02 N12 88.61(7) 2_766 2_766
O6 Co02 N12 91.39(7) . 2_766
O6 Co02 N12 88.61(7) . .
O6 Co02 N12 91.39(7) 2_766 .
N6 Co02 N6 180.0 2_766 .
N12 Co02 N6 93.58(7) . .
N12 Co02 N6 86.42(7) 2_766 .
N12 Co02 N6 86.42(7) . 2_766
N12 Co02 N6 93.58(7) 2_766 2_766
N12 Co02 N12 180.00(10) . 2_766
Co01 O5 H5A 110.1 . .
Co01 O5 H5B 109.7 . .
H5A O5 H5B 103.9 . .
Co02 O6 H6A 109.3 . .
Co02 O6 H6B 109.3 . .
H6A O6 H6B 104.5 . .
H7A O7 H7B 109.5 . .
H8A O8 H8B 109.5 . .
N2 N1 C1 120.62(17) . .
C7 N1 N2 109.54(18) . .
C7 N1 C1 129.84(19) . .
C8 N2 N1 102.62(18) . .
C7 N3 Co01 130.07(15) . .
C7 N3 C8 102.99(18) . .
C8 N3 Co01 125.92(15) . .
N5 N4 C3 121.37(18) . .
C9 N4 N5 108.84(18) . .
C9 N4 C3 129.60(19) . .
C10 N5 N4 103.01(18) . .
C9 N6 Co02 127.02(15) . .
C9 N6 C10 102.92(18) . .
C10 N6 Co02 128.49(15) . .
N8 N7 C12 121.30(18) . .
C18 N7 N8 109.06(18) . .
C18 N7 C12 129.38(19) . .
C19 N8 N7 102.64(19) . .
C18 N9 Co01 126.71(16) . .
C18 N9 C19 102.88(19) . .
C19 N9 Co01 128.50(16) . .
N11 N10 C14 121.31(18) . .
C21 N10 N11 109.90(18) . .
C21 N10 C14 128.13(19) . .
C22 N11 N10 101.95(19) . .
C21 N12 Co02 127.48(16) . .
C21 N12 C22 103.35(19) . .
C22 N12 Co02 128.38(15) . .
C2 C1 N1 119.31(19) . .
C6 C1 N1 118.7(2) . .
C6 C1 C2 121.9(2) . .
C1 C2 H2 121.0 . .
C1 C2 C3 118.0(2) . .
C3 C2 H2 121.0 . .
C2 C3 N4 118.84(19) . .
C4 C3 N4 119.69(19) . .
C4 C3 C2 121.5(2) . .
C3 C4 H4 120.4 . .
C3 C4 C5 119.2(2) . .
C5 C4 H4 120.4 . .
C4 C5 C11 120.9(2) . .
C6 C5 C4 120.3(2) . .
C6 C5 C11 118.7(2) . .
C1 C6 C5 119.1(2) . .
C1 C6 H6 120.4 . .
C5 C6 H6 120.4 . .
N1 C7 H7 124.9 . .
N3 C7 N1 110.1(2) . .
N3 C7 H7 124.9 . .
N2 C8 N3 114.7(2) . .
N2 C8 H8 122.7 . .
N3 C8 H8 122.7 . .
N4 C9 H9 124.6 . .
N6 C9 N4 110.8(2) . .
N6 C9 H9 124.6 . .
N5 C10 N6 114.4(2) . .
N5 C10 H10 122.8 . .
N6 C10 H10 122.8 . .
O1 C11 O2 123.4(3) . .
O1 C11 O2A 121.7(3) . .
O1 C11 C5 117.9(2) . .
O2 C11 C5 115.8(3) . .
O2A C11 C5 117.3(3) . .
C13 C12 N7 118.98(19) . .
C13 C12 C17 121.4(2) . .
C17 C12 N7 119.5(2) . .
C12 C13 H13 120.9 . .
C14 C13 C12 118.1(2) . .
C14 C13 H13 120.9 . .
C13 C14 N10 118.78(19) . .
C15 C14 N10 119.3(2) . .
C15 C14 C13 121.8(2) . .
C14 C15 H15 120.4 . .
C14 C15 C16 119.2(2) . .
C16 C15 H15 120.4 . .
C15 C16 C20 119.3(2) . .
C17 C16 C15 119.9(2) . .
C17 C16 C20 120.6(2) . .
C12 C17 C16 119.5(2) . .
C12 C17 H17 120.3 . .
C16 C17 H17 120.3 . .
N7 C18 H18 124.6 . .
N9 C18 N7 110.8(2) . .
N9 C18 H18 124.6 . .
N8 C19 N9 114.6(2) . .
N8 C19 H19 122.7 . .
N9 C19 H19 122.7 . .
O3 C20 O4 126.0(2) . .
O3 C20 C16 116.2(2) . .
O4 C20 C16 117.8(2) . .
N10 C21 H21 125.0 . .
N12 C21 N10 110.0(2) . .
N12 C21 H21 125.0 . .
N11 C22 N12 114.8(2) . .
N11 C22 H22 122.6 . .
N12 C22 H22 122.6 . .
H9A O9 H9B 100.6 . .

loop_
_geom_bond_atom_site_label_1
_geom_bond_atom_site_label_2
_geom_bond_distance
_geom_bond_site_symmetry_2
Co01 O5 2.0839(16) 2_677
Co01 O5 2.0840(16) .
Co01 N3 2.1511(18) .
Co01 N3 2.1511(18) 2_677
Co01 N9 2.1518(19) 2_677
Co01 N9 2.1518(19) .
Co02 O6 2.0729(16) 2_766
Co02 O6 2.0729(16) .
Co02 N6 2.1739(18) .
Co02 N6 2.1738(18) 2_766
Co02 N12 2.1631(19) 2_766
Co02 N12 2.1631(19) .
O1 C11 1.234(3) .
O2 C11 1.323(5) .
O2A C11 1.265(5) .
O3 C20 1.247(3) .
O4 C20 1.253(3) .
O5 H5A 0.8589 .
O5 H5B 0.8589 .
O6 H6A 0.8501 .
O6 H6B 0.8501 .
O7 H7A 0.8500 .
O7 H7B 0.8501 .
O8 H8A 0.8500 .
O8 H8B 0.8500 .
N1 N2 1.366(3) .
N1 C1 1.427(3) .
N1 C7 1.335(3) .
N2 C8 1.309(3) .
N3 C7 1.321(3) .
N3 C8 1.360(3) .
N4 N5 1.365(3) .
N4 C3 1.428(3) .
N4 C9 1.339(3) .
N5 C10 1.312(3) .
N6 C9 1.314(3) .
N6 C10 1.362(3) .
N7 N8 1.368(3) .
N7 C12 1.425(3) .
N7 C18 1.334(3) .
N8 C19 1.310(3) .
N9 C18 1.312(3) .
N9 C19 1.361(3) .
N10 N11 1.373(3) .
N10 C14 1.430(3) .
N10 C21 1.332(3) .
N11 C22 1.313(3) .
N12 C21 1.317(3) .
N12 C22 1.358(3) .
C1 C2 1.385(3) .
C1 C6 1.378(3) .
C2 H2 0.9300 .
C2 C3 1.387(3) .
C3 C4 1.386(3) .
C4 H4 0.9300 .
C4 C5 1.390(3) .
C5 C6 1.389(3) .
C5 C11 1.513(3) .
C6 H6 0.9300 .
C7 H7 0.9300 .
C8 H8 0.9300 .
C9 H9 0.9300 .
C10 H10 0.9300 .
C12 C13 1.384(3) .
C12 C17 1.385(3) .
C13 H13 0.9300 .
C13 C14 1.383(3) .
C14 C15 1.382(3) .
C15 H15 0.9300 .
C15 C16 1.391(3) .
C16 C17 1.389(3) .
C16 C20 1.517(3) .
C17 H17 0.9300 .
C18 H18 0.9300 .
C19 H19 0.9300 .
C21 H21 0.9300 .
C22 H22 0.9300 .
O9 H9A 0.8500 .
O9 H9B 0.8568 .
